data_4037316
loop_
_publ_author_name
'Sabat, Nazarii'
'Po\<stov\'a Slav\<et\'insk\'a, Lenka'
'Klepet\'a\<rov\'a, Blanka'
'Hocek, Michal'

_publ_section_title
;
 C-H Phosphonation of Pyrrolopyrimidines: Synthesis of Substituted 7- and
 9-Deazapurine-8-phosphonate Derivatives.
;
_journal_issue 19
_journal_name_full 'The Journal of organic chemistry'
_journal_page_first 9507
_journal_page_last 9514
_journal_paper_doi 10.1021/acs.joc.6b01970
_journal_volume 81
_journal_year 2016
_chemical_formula_moiety 'C10 H13 Cl1 N3 O3 P1'
_chemical_formula_sum 'C10 H13 Cl N3 O3 P'
_chemical_formula_weight 289.66
_chemical_name_systematic 'diethyl (4-chloro-7H-pyrrolo[2,3-d]pyrimidin-6-yl)phosphonate'
_space_group_IT_number 2
_space_group_name_Hall '-P 1'
_space_group_name_H-M_alt 'P -1'
_symmetry_cell_setting triclinic
_symmetry_Int_Tables_number 2
_symmetry_space_group_name_H-M 'P -1'
_atom_sites_solution_hydrogens difmap
_atom_sites_solution_primary direct
_cell_angle_alpha 93.736(3)
_cell_angle_beta 97.778(4)
_cell_angle_gamma 91.382(4)
_cell_formula_units_Z 2
_cell_length_a 7.8996(4)
_cell_length_b 8.2513(4)
_cell_length_c 10.2912(4)
_cell_measurement_reflns_used 10497
_cell_measurement_temperature 180
_cell_measurement_theta_max 75.6710
_cell_measurement_theta_min 4.3210
_cell_volume 662.85(5)
_computing_cell_refinement 'CrysAlis, (Oxford Diffraction, 2002)'
_computing_data_collection 'Xcalibur, (Oxford Diffraction, 2002)'
_computing_data_reduction 'CrysAlis, (Oxford Diffraction, 2002)'
_computing_molecular_graphics 'CAMERON (Watkin et al., 1996)'
_computing_publication_material 'CRYSTALS (Betteridge et al., 2003)'
_computing_structure_refinement 'CRYSTALS (Betteridge et al., 2003)'
_computing_structure_solution 'SIR92 (Altomare et al., 1994)'
_diffrn_ambient_temperature 180
_diffrn_measured_fraction_theta_full 0.996
_diffrn_measured_fraction_theta_max 0.979
_diffrn_measurement_device Area
_diffrn_measurement_device_type 'Oxford Diffraction XCALIBUR'
_diffrn_measurement_method '\f & \w scans'
_diffrn_radiation_monochromator graphite
_diffrn_radiation_probe x-ray
_diffrn_radiation_type 'Cu K\a'
_diffrn_radiation_wavelength 1.54184
_diffrn_reflns_av_R_equivalents 0.081
_diffrn_reflns_limit_h_max 9
_diffrn_reflns_limit_h_min -9
_diffrn_reflns_limit_k_max 10
_diffrn_reflns_limit_k_min -10
_diffrn_reflns_limit_l_max 12
_diffrn_reflns_limit_l_min -12
_diffrn_reflns_number 16239
_diffrn_reflns_theta_full 70.505
_diffrn_reflns_theta_max 75.812
_diffrn_reflns_theta_min 4.346
_diffrn_standards_number 0
_exptl_absorpt_coefficient_mu 3.759
_exptl_absorpt_correction_T_max 0.55
_exptl_absorpt_correction_T_min 0.01
_exptl_absorpt_correction_type multi-scan
_exptl_absorpt_process_details 'CrysAlis, (Oxford Diffraction, 2002)'
_exptl_crystal_colour 'light yellow'
_exptl_crystal_density_diffrn 1.451
_exptl_crystal_density_method 'not measured'
_exptl_crystal_description block
_exptl_crystal_F_000 300
_exptl_crystal_size_max 0.280
_exptl_crystal_size_mid 0.240
_exptl_crystal_size_min 0.160
_refine_diff_density_max 0.33
_refine_diff_density_min -0.41
_refine_ls_extinction_coef 20(2)
_refine_ls_extinction_method 'Larson (1970), Equation 22'
_refine_ls_goodness_of_fit_ref 1.0633
_refine_ls_hydrogen_treatment constr
_refine_ls_matrix_type full
_refine_ls_number_parameters 164
_refine_ls_number_reflns 2403
_refine_ls_number_restraints 0
_refine_ls_R_factor_all 0.0513
_refine_ls_R_factor_gt 0.0454
_refine_ls_shift/su_max 0.0004394
_refine_ls_shift/su_mean 0.0000343
_refine_ls_structure_factor_coef F
_refine_ls_weighting_details
;
 Method, part 1, Chebychev polynomial, (Watkin, 1994, Prince, 1982) 
 [weight] = 1.0/[A~0~*T~0~(x)+A~1~*T~1~(x) ... +A~n-1~]*T~n-1~(x)] 
 where A~i~ are the Chebychev coefficients listed below and x= Fcalc/Fmax 
 Method = Robust Weighting (Prince, 1982) 
 W = [weight] * [1-(deltaF/6*sigmaF)^2^]^2^ 
 A~i~ are: 
 8.73 1.63 6.39 
;
_refine_ls_weighting_scheme calc
_refine_ls_wR_factor_all 0.0629
_refine_ls_wR_factor_gt 0.0548
_refine_ls_wR_factor_ref 0.0548
_reflns_limit_h_max 9
_reflns_limit_h_min -9
_reflns_limit_k_max 10
_reflns_limit_k_min -10
_reflns_limit_l_max 12
_reflns_limit_l_min 0
_reflns_number_gt 2403
_reflns_number_total 2697
_reflns_threshold_expression I>2.0\s(I)
_oxford_diffrn_Wilson_B_factor 2.76
_oxford_diffrn_Wilson_scale 0.02
_oxford_refine_ls_r_factor_ref 0.0454
_oxford_refine_ls_scale 8.09(2)
_oxford_reflns_number_all 2697
_oxford_reflns_threshold_expression_ref I>2.0\s(I)
_cod_data_source_file jo6b01970_si_004.cif
_cod_data_source_block 1
_cod_original_formula_sum 'C10 H13 Cl1 N3 O3 P1'
_cod_database_code 4037316

loop_
_symmetry_equiv_pos_as_xyz
x,y,z
-x,-y,-z

loop_
_atom_site_label
_atom_site_type_symbol
_atom_site_fract_x
_atom_site_fract_y
_atom_site_fract_z
_atom_site_U_iso_or_equiv
_atom_site_occupancy
_atom_site_adp_type
_atom_site_refinement_flags_posn
N1 N 0.6002(3) 1.2887(2) -0.01395(19) 0.0441 1.0000 Uani .
C2 C 0.6045(3) 1.3602(3) 0.1085(2) 0.0489 1.0000 Uani .
N3 N 0.6684(3) 1.3044(2) 0.22184(18) 0.0423 1.0000 Uani .
C4 C 0.7370(2) 1.1590(2) 0.20706(19) 0.0312 1.0000 Uani .
C5 C 0.7425(2) 1.0692(2) 0.08621(18) 0.0307 1.0000 Uani .
C6 C 0.6694(3) 1.1458(3) -0.02265(19) 0.0343 1.0000 Uani .
C7 C 0.8256(3) 0.9223(2) 0.11490(19) 0.0333 1.0000 Uani .
C8 C 0.8662(2) 0.9286(2) 0.24925(18) 0.0304 1.0000 Uani .
N9 N 0.8121(2) 1.0717(2) 0.30486(15) 0.0332 1.0000 Uani .
Cl10 Cl 0.66651(7) 1.05275(8) -0.17942(5) 0.0478 1.0000 Uani .
P11 P 0.96913(6) 0.78352(6) 0.35096(4) 0.0308 1.0000 Uani .
O12 O 1.12926(18) 0.8418(2) 0.43199(14) 0.0395 1.0000 Uani .
O13 O 0.9865(2) 0.64157(19) 0.24604(15) 0.0421 1.0000 Uani .
C14 C 1.0825(5) 0.5000(4) 0.2844(3) 0.0660 1.0000 Uani .
C15 C 1.1154(4) 0.4034(4) 0.1645(3) 0.0660 1.0000 Uani .
O16 O 0.8403(2) 0.7306(2) 0.44399(15) 0.0427 1.0000 Uani .
C17 C 0.6612(3) 0.6858(3) 0.3989(3) 0.0504 1.0000 Uani .
C18 C 0.5596(4) 0.7515(5) 0.4996(4) 0.0770 1.0000 Uani .
H21 H 0.5576 1.4629 0.1129 0.0588 1.0000 Uiso R
H71 H 0.8480 0.8369 0.0565 0.0404 1.0000 Uiso R
H171 H 0.6280 0.7292 0.3139 0.0602 1.0000 Uiso R
H172 H 0.6503 0.5684 0.3898 0.0605 1.0000 Uiso R
H182 H 0.4390 0.7279 0.4703 0.1149 1.0000 Uiso R
H181 H 0.5794 0.8666 0.5148 0.1153 1.0000 Uiso R
H183 H 0.5924 0.7004 0.5802 0.1151 1.0000 Uiso R
H142 H 1.1910 0.5357 0.3344 0.0796 1.0000 Uiso R
H141 H 1.0176 0.4337 0.3373 0.0805 1.0000 Uiso R
H152 H 1.1749 0.3076 0.1901 0.0998 1.0000 Uiso R
H153 H 1.1872 0.4684 0.1174 0.0993 1.0000 Uiso R
H151 H 1.0075 0.3726 0.1102 0.0991 1.0000 Uiso R
H91 H 0.8212 1.0990 0.3885 0.0397 1.0000 Uiso R

loop_
_atom_site_aniso_label
_atom_site_aniso_U_11
_atom_site_aniso_U_22
_atom_site_aniso_U_33
_atom_site_aniso_U_23
_atom_site_aniso_U_13
_atom_site_aniso_U_12
N1 0.0498(11) 0.0449(10) 0.0377(10) 0.0144(8) -0.0024(8) 0.0172(8)
C2 0.0605(15) 0.0417(12) 0.0443(13) 0.0113(10) -0.0012(11) 0.0231(10)
N3 0.0530(11) 0.0369(9) 0.0363(10) 0.0059(7) -0.0014(8) 0.0175(8)
C4 0.0336(9) 0.0338(10) 0.0254(9) 0.0059(7) -0.0021(7) 0.0096(7)
C5 0.0302(9) 0.0352(10) 0.0262(9) 0.0054(7) -0.0011(7) 0.0087(7)
C6 0.0325(10) 0.0438(11) 0.0264(9) 0.0092(8) -0.0008(7) 0.0087(8)
C7 0.0386(10) 0.0367(10) 0.0236(9) 0.0016(7) -0.0018(7) 0.0142(8)
C8 0.0330(9) 0.0352(10) 0.0223(9) 0.0052(7) -0.0026(7) 0.0132(7)
N9 0.0428(9) 0.0343(8) 0.0213(7) 0.0038(6) -0.0028(6) 0.0129(7)
Cl10 0.0525(3) 0.0681(4) 0.0219(3) 0.0074(2) -0.0025(2) 0.0181(3)
P11 0.0337(3) 0.0358(3) 0.0216(3) 0.00488(18) -0.00419(18) 0.01463(19)
O12 0.0338(7) 0.0559(9) 0.0262(7) -0.0003(6) -0.0057(6) 0.0133(6)
O13 0.0522(9) 0.0392(8) 0.0316(7) 0.0005(6) -0.0093(6) 0.0233(7)
C14 0.087(2) 0.0471(14) 0.0557(16) -0.0040(12) -0.0216(14) 0.0394(14)
C15 0.0728(19) 0.0510(15) 0.075(2) -0.0057(14) 0.0119(15) 0.0292(14)
O16 0.0393(8) 0.0554(9) 0.0341(8) 0.0164(7) 0.0000(6) 0.0109(7)
C17 0.0431(13) 0.0571(15) 0.0500(14) 0.0089(11) 0.0005(10) 0.0006(11)
C18 0.0458(15) 0.108(3) 0.078(2) -0.0011(19) 0.0110(14) 0.0203(16)

loop_
_atom_type_symbol
_atom_type_scat_dispersion_real
_atom_type_scat_dispersion_imag
_atom_type_scat_Cromer_Mann_a1
_atom_type_scat_Cromer_Mann_b1
_atom_type_scat_Cromer_Mann_a2
_atom_type_scat_Cromer_Mann_b2
_atom_type_scat_Cromer_Mann_a3
_atom_type_scat_Cromer_Mann_b3
_atom_type_scat_Cromer_Mann_a4
_atom_type_scat_Cromer_Mann_b4
_atom_type_scat_Cromer_Mann_c
_atom_type_scat_source
C 0.0181 0.0091 2.3100 20.8439 1.0200 10.2075 1.5886 0.5687 0.8650 51.6512 0.2156 'International Tables Vol C 4.2.6.8 and 6.1.1.4'
H 0.0000 0.0000 0.4930 10.5109 0.3229 26.1257 0.1402 3.1424 0.0408 57.7998 0.0030 'International Tables Vol C 4.2.6.8 and 6.1.1.4'
N 0.0311 0.0180 12.2126 0.0057 3.1322 9.8933 2.0125 28.9975 1.1663 0.5826 -11.5290 'International Tables Vol C 4.2.6.8 and 6.1.1.4'
O 0.0492 0.0322 3.0485 13.2771 2.2868 5.7011 1.5463 0.3239 0.8670 32.9089 0.2508 'International Tables Vol C 4.2.6.8 and 6.1.1.4'
P 0.2955 0.4335 6.4345 1.9067 4.1791 27.1570 1.7800 0.5260 1.4908 68.1645 1.1149 'International Tables Vol C 4.2.6.8 and 6.1.1.4'
Cl 0.3639 0.7018 11.4604 0.0104 7.1964 1.1662 6.2556 18.5194 1.6455 47.7784 -9.5574 'International Tables Vol C 4.2.6.8 and 6.1.1.4'

loop_
_geom_angle_atom_site_label_1
_geom_angle_atom_site_label_2
_geom_angle_atom_site_label_3
_geom_angle
_geom_angle_publ_flag
C2 N1 C6 116.37(18) yes
N1 C2 N3 128.4(2) yes
N1 C2 H21 115.4 no
N3 C2 H21 116.2 no
C2 N3 C4 112.65(19) yes
N3 C4 C5 125.68(18) yes
N3 C4 N9 126.18(18) yes
C5 C4 N9 108.14(17) yes
C4 C5 C6 113.95(18) yes
C4 C5 C7 107.33(16) yes
C6 C5 C7 138.73(19) yes
C5 C6 N1 122.98(19) yes
C5 C6 Cl10 120.01(16) yes
N1 C6 Cl10 117.01(15) yes
C5 C7 C8 105.95(17) yes
C5 C7 H71 128.3 no
C8 C7 H71 125.7 no
C7 C8 N9 110.18(17) yes
C7 C8 P11 129.64(16) yes
N9 C8 P11 120.17(14) yes
C8 N9 C4 108.40(16) yes
C8 N9 H91 125.6 no
C4 N9 H91 126.0 no
C8 P11 O12 115.19(9) yes
C8 P11 O13 100.48(8) yes
O12 P11 O13 115.52(9) yes
C8 P11 O16 107.16(9) yes
O12 P11 O16 108.52(9) yes
O13 P11 O16 109.48(10) yes
P11 O13 C14 119.62(15) yes
O13 C14 C15 109.0(2) yes
O13 C14 H142 109.1 no
C15 C14 H142 108.6 no
O13 C14 H141 110.0 no
C15 C14 H141 110.0 no
H142 C14 H141 110.0 no
C14 C15 H152 108.9 no
C14 C15 H153 108.5 no
H152 C15 H153 109.0 no
C14 C15 H151 109.6 no
H152 C15 H151 109.9 no
H153 C15 H151 110.9 no
P11 O16 C17 123.63(15) yes
O16 C17 C18 107.7(2) yes
O16 C17 H171 109.0 no
C18 C17 H171 112.2 no
O16 C17 H172 107.9 no
C18 C17 H172 110.4 no
H171 C17 H172 109.5 no
C17 C18 H182 109.6 no
C17 C18 H181 110.4 no
H182 C18 H181 109.6 no
C17 C18 H183 109.1 no
H182 C18 H183 109.0 no
H181 C18 H183 109.3 no

loop_
_geom_bond_atom_site_label_1
_geom_bond_atom_site_label_2
_geom_bond_distance
_geom_bond_publ_flag
N1 C2 1.352(3) yes
N1 C6 1.315(3) yes
C2 N3 1.323(3) yes
C2 H21 0.934 no
N3 C4 1.336(3) yes
C4 C5 1.412(3) yes
C4 N9 1.356(2) yes
C5 C6 1.387(3) yes
C5 C7 1.421(3) yes
C6 Cl10 1.738(2) yes
C7 C8 1.374(3) yes
C7 H71 0.932 no
C8 N9 1.381(2) yes
C8 P11 1.7804(19) yes
N9 H91 0.868 no
P11 O12 1.4696(15) yes
P11 O13 1.5620(15) yes
P11 O16 1.5619(16) yes
O13 C14 1.455(3) yes
C14 C15 1.481(4) yes
C14 H142 0.967 no
C14 H141 0.980 no
C15 H152 0.963 no
C15 H153 0.968 no
C15 H151 0.973 no
O16 C17 1.459(3) yes
C17 C18 1.478(4) yes
C17 H171 0.972 no
C17 H172 0.968 no
C18 H182 0.971 no
C18 H181 0.958 no
C18 H183 0.962 no

loop_
_geom_hbond_atom_site_label_D
_geom_hbond_atom_site_label_H
_geom_hbond_atom_site_label_A
_geom_hbond_site_symmetry_A
_geom_hbond_angle_DHA
_geom_hbond_distance_DH
_geom_hbond_distance_HA
_geom_hbond_distance_DA
_geom_hbond_publ_flag
N9 H91 O12 2_776 172.72(7) 0.868 1.866 2.730(4) yes
